data_7005916
loop_
_publ_author_name
'Jie, Suyun'
'Agostinho, Magno'
'Kermagoret, Anthony'
'Cazin, Catherine S. J.'
'Braunstein, Pierre'

_publ_section_title
;
 Mono- and dinuclear cobalt complexes with chelating or bridging
 bidentate P,N phosphino- and phosphinito-oxazoline ligands: synthesis,
 structures and catalytic ethylene oligomerisation.
;
_journal_issue 39
_journal_name_full 'Dalton transactions (Cambridge, England : 2003)'
_journal_page_first 4472
_journal_page_last 4482
_journal_paper_doi 10.1039/b706818b
_journal_year 2007
_chemical_formula_moiety 'C18 H20 Cl2 Co N O2 P'
_chemical_formula_sum 'C18 H20 Cl2 Co N O2 P'
_chemical_formula_weight 443.15
_chemical_name_systematic
;
?
;
_space_group_IT_number 14
_symmetry_cell_setting monoclinic
_symmetry_space_group_name_Hall '-P 2ybc'
_symmetry_space_group_name_H-M 'P 1 21/c 1'
_atom_sites_solution_hydrogens geom
_atom_sites_solution_primary direct
_atom_sites_solution_secondary difmap
_audit_creation_method SHELXL-97
_cell_angle_alpha 90.00
_cell_angle_beta 95.4760(11)
_cell_angle_gamma 90.00
_cell_formula_units_Z 4
_cell_length_a 11.3700(3)
_cell_length_b 18.1880(5)
_cell_length_c 9.7290(4)
_cell_measurement_reflns_used 4184
_cell_measurement_temperature 173(2)
_cell_measurement_theta_max 29.131
_cell_measurement_theta_min 0.998
_cell_volume 2002.75(11)
_computing_cell_refinement 'Denzo (Nonius B.V., 1998)'
_computing_data_collection 'Collect (Nonius B.V., 1998)'
_computing_data_reduction 'Denzo (Nonius B.V., 1998)'
_computing_molecular_graphics 'PLATON 98 (Spek, 1998)'
_computing_publication_material 'SHELXL-97 (Sheldrick, 1997)'
_computing_structure_refinement 'SHELXL-97 (Sheldrick, 1997)'
_computing_structure_solution 'SHELXS-97 (Sheldrick, 1997)'
_diffrn_ambient_temperature 173(2)
_diffrn_measured_fraction_theta_full 0.994
_diffrn_measured_fraction_theta_max 0.994
_diffrn_measurement_device_type KappaCCD
_diffrn_measurement_method '\p scans'
_diffrn_radiation_monochromator graphite
_diffrn_radiation_source 'fine-focus sealed tube'
_diffrn_radiation_type MoK\a
_diffrn_radiation_wavelength 0.71073
_diffrn_reflns_av_R_equivalents 0.0310
_diffrn_reflns_av_sigmaI/netI 0.0680
_diffrn_reflns_limit_h_max 15
_diffrn_reflns_limit_h_min -15
_diffrn_reflns_limit_k_max 22
_diffrn_reflns_limit_k_min -24
_diffrn_reflns_limit_l_max 13
_diffrn_reflns_limit_l_min -13
_diffrn_reflns_number 8643
_diffrn_reflns_theta_full 29.10
_diffrn_reflns_theta_max 29.10
_diffrn_reflns_theta_min 1.80
_exptl_absorpt_coefficient_mu 1.214
_exptl_absorpt_correction_type none
_exptl_crystal_colour blue
_exptl_crystal_density_diffrn 1.470
_exptl_crystal_density_method 'not measured'
_exptl_crystal_description prism
_exptl_crystal_F_000 908
_exptl_crystal_size_max 0.16
_exptl_crystal_size_mid 0.16
_exptl_crystal_size_min 0.14
_refine_diff_density_max 0.619
_refine_diff_density_min -0.631
_refine_diff_density_rms 0.080
_refine_ls_extinction_method none
_refine_ls_goodness_of_fit_ref 1.010
_refine_ls_hydrogen_treatment constr
_refine_ls_matrix_type full
_refine_ls_number_parameters 226
_refine_ls_number_reflns 5357
_refine_ls_number_restraints 0
_refine_ls_restrained_S_all 1.010
_refine_ls_R_factor_all 0.0850
_refine_ls_R_factor_gt 0.0401
_refine_ls_shift/su_max 0.001
_refine_ls_shift/su_mean 0.000
_refine_ls_structure_factor_coef Fsqd
_refine_ls_weighting_details 'calc w=1/[\s^2^(Fo^2^)+(0.0459P)^2^+0.0000P] where P=(Fo^2^+2Fc^2^)/3'
_refine_ls_weighting_scheme calc
_refine_ls_wR_factor_gt 0.0872
_refine_ls_wR_factor_ref 0.1036
_reflns_number_gt 3417
_reflns_number_total 5357
_reflns_threshold_expression >2sigma(I)
_cod_data_source_file b706818b.txt
_cod_data_source_block 9
_cod_original_sg_symbol_H-M P21/c
_cod_database_code 7005916

loop_
_symmetry_equiv_pos_as_xyz
'x, y, z'
'-x, y+1/2, -z+1/2'
'-x, -y, -z'
'x, -y-1/2, z-1/2'

loop_
_atom_site_label
_atom_site_type_symbol
_atom_site_fract_x
_atom_site_fract_y
_atom_site_fract_z
_atom_site_U_iso_or_equiv
_atom_site_adp_type
_atom_site_occupancy
_atom_site_symmetry_multiplicity
_atom_site_calc_flag
_atom_site_refinement_flags
_atom_site_disorder_assembly
_atom_site_disorder_group
Co Co 0.29173(3) -0.005443(17) 0.16681(3) 0.02710(11) Uani 1 1 d . . .
Cl1 Cl 0.16647(6) -0.07265(4) 0.27631(7) 0.04619(19) Uani 1 1 d . . .
Cl2 Cl 0.47794(5) -0.04083(4) 0.20937(6) 0.03865(17) Uani 1 1 d . . .
P P 0.28525(5) 0.12144(3) 0.21864(6) 0.02657(15) Uani 1 1 d . . .
O1 O 0.23363(15) 0.06888(9) -0.23798(15) 0.0366(4) Uani 1 1 d . . .
O2 O 0.25940(13) 0.16567(9) 0.07318(14) 0.0300(4) Uani 1 1 d . . .
N N 0.24428(17) 0.01053(11) -0.03503(18) 0.0279(4) Uani 1 1 d . . .
C1 C 0.3146(2) 0.13980(14) -0.0451(2) 0.0337(6) Uani 1 1 d . . .
H1A H 0.3999 0.1322 -0.0186 0.040 Uiso 1 1 calc . . .
H1B H 0.3064 0.1778 -0.1183 0.040 Uiso 1 1 calc . . .
C2 C 0.2612(2) 0.06924(13) -0.1013(2) 0.0285(5) Uani 1 1 d . . .
C3 C 0.1987(3) -0.00619(16) -0.2744(3) 0.0581(9) Uani 1 1 d . . .
H3A H 0.2557 -0.0289 -0.3326 0.070 Uiso 1 1 calc . . .
H3B H 0.1192 -0.0071 -0.3255 0.070 Uiso 1 1 calc . . .
C4 C 0.1984(2) -0.04738(14) -0.1364(2) 0.0336(6) Uani 1 1 d . . .
C5 C 0.2842(3) -0.11051(16) -0.1277(3) 0.0529(8) Uani 1 1 d . . .
H5A H 0.3623 -0.0928 -0.1475 0.079 Uiso 1 1 calc . . .
H5B H 0.2568 -0.1482 -0.1954 0.079 Uiso 1 1 calc . . .
H5C H 0.2895 -0.1317 -0.0347 0.079 Uiso 1 1 calc . . .
C6 C 0.0766(3) -0.07142(18) -0.1076(3) 0.0584(9) Uani 1 1 d . . .
H6A H 0.0789 -0.0902 -0.0129 0.088 Uiso 1 1 calc . . .
H6B H 0.0489 -0.1103 -0.1726 0.088 Uiso 1 1 calc . . .
H6C H 0.0225 -0.0294 -0.1183 0.088 Uiso 1 1 calc . . .
C7 C 0.41942(19) 0.16147(13) 0.3007(2) 0.0273(5) Uani 1 1 d . . .
C8 C 0.4671(2) 0.22692(14) 0.2560(2) 0.0320(6) Uani 1 1 d . . .
H8 H 0.4288 0.2526 0.1793 0.038 Uiso 1 1 calc . . .
C9 C 0.5704(2) 0.25426(14) 0.3237(3) 0.0394(6) Uani 1 1 d . . .
H9 H 0.6033 0.2988 0.2935 0.047 Uiso 1 1 calc . . .
C10 C 0.6255(2) 0.21673(16) 0.4351(3) 0.0417(7) Uani 1 1 d . . .
H10 H 0.6962 0.2359 0.4816 0.050 Uiso 1 1 calc . . .
C11 C 0.5794(2) 0.15195(15) 0.4798(2) 0.0405(6) Uani 1 1 d . . .
H11 H 0.6181 0.1267 0.5568 0.049 Uiso 1 1 calc . . .
C12 C 0.4771(2) 0.12382(14) 0.4126(2) 0.0351(6) Uani 1 1 d . . .
H12 H 0.4458 0.0788 0.4425 0.042 Uiso 1 1 calc . . .
C13 C 0.16794(19) 0.15979(14) 0.3096(2) 0.0300(5) Uani 1 1 d . . .
C14 C 0.1185(2) 0.22749(15) 0.2742(2) 0.0396(6) Uani 1 1 d . . .
H14 H 0.1475 0.2557 0.2026 0.048 Uiso 1 1 calc . . .
C15 C 0.0262(2) 0.25398(18) 0.3439(3) 0.0516(8) Uani 1 1 d . . .
H15 H -0.0086 0.3003 0.3199 0.062 Uiso 1 1 calc . . .
C16 C -0.0147(2) 0.2125(2) 0.4485(3) 0.0566(9) Uani 1 1 d . . .
H16 H -0.0780 0.2305 0.4962 0.068 Uiso 1 1 calc . . .
C17 C 0.0350(3) 0.14581(19) 0.4840(3) 0.0553(8) Uani 1 1 d . . .
H17 H 0.0067 0.1180 0.5566 0.066 Uiso 1 1 calc . . .
C18 C 0.1260(2) 0.11896(16) 0.4145(3) 0.0427(7) Uani 1 1 d . . .
H18 H 0.1600 0.0724 0.4387 0.051 Uiso 1 1 calc . . .

loop_
_atom_site_aniso_label
_atom_site_aniso_U_11
_atom_site_aniso_U_22
_atom_site_aniso_U_33
_atom_site_aniso_U_23
_atom_site_aniso_U_13
_atom_site_aniso_U_12
Co 0.02549(18) 0.0298(2) 0.02589(18) 0.00361(13) 0.00180(12) -0.00065(14)
Cl1 0.0380(4) 0.0524(4) 0.0484(4) 0.0156(3) 0.0056(3) -0.0119(3)
Cl2 0.0280(3) 0.0402(4) 0.0477(4) -0.0001(3) 0.0036(3) 0.0050(3)
P 0.0251(3) 0.0282(3) 0.0263(3) 0.0032(3) 0.0016(2) 0.0002(3)
O1 0.0466(11) 0.0382(11) 0.0242(8) 0.0037(8) -0.0002(7) 0.0022(8)
O2 0.0330(9) 0.0307(9) 0.0266(8) 0.0037(7) 0.0038(6) 0.0062(7)
N 0.0279(11) 0.0318(11) 0.0238(10) -0.0001(9) 0.0008(8) 0.0025(9)
C1 0.0382(15) 0.0343(14) 0.0296(12) 0.0016(11) 0.0092(10) -0.0002(11)
C2 0.0271(12) 0.0348(14) 0.0240(11) 0.0000(11) 0.0037(9) 0.0057(11)
C3 0.094(3) 0.0452(19) 0.0325(15) -0.0032(13) -0.0088(15) -0.0063(17)
C4 0.0392(15) 0.0345(15) 0.0265(12) -0.0061(11) -0.0005(10) 0.0005(12)
C5 0.060(2) 0.0430(18) 0.0535(17) -0.0137(14) -0.0041(14) 0.0166(15)
C6 0.0405(17) 0.077(2) 0.0562(18) -0.0192(17) -0.0016(14) -0.0165(16)
C7 0.0255(12) 0.0291(13) 0.0279(12) -0.0024(10) 0.0056(9) 0.0014(10)
C8 0.0308(14) 0.0303(14) 0.0352(13) 0.0011(11) 0.0040(10) 0.0032(11)
C9 0.0340(14) 0.0330(14) 0.0520(15) -0.0075(13) 0.0088(12) -0.0050(12)
C10 0.0291(14) 0.0457(17) 0.0494(15) -0.0180(14) -0.0013(11) -0.0024(12)
C11 0.0402(16) 0.0451(17) 0.0342(14) -0.0027(12) -0.0073(11) 0.0028(13)
C12 0.0348(14) 0.0377(15) 0.0325(13) 0.0035(12) 0.0015(10) -0.0025(12)
C13 0.0224(12) 0.0390(15) 0.0278(12) -0.0046(11) -0.0006(9) -0.0018(11)
C14 0.0338(15) 0.0467(17) 0.0380(13) -0.0041(12) 0.0013(11) 0.0061(12)
C15 0.0410(17) 0.062(2) 0.0509(16) -0.0142(16) 0.0000(13) 0.0208(15)
C16 0.0284(15) 0.092(3) 0.0496(16) -0.0291(19) 0.0064(12) 0.0072(16)
C17 0.0490(19) 0.075(2) 0.0441(17) -0.0070(16) 0.0190(14) -0.0060(17)
C18 0.0375(16) 0.0527(18) 0.0392(14) 0.0020(13) 0.0095(12) -0.0015(13)

loop_
_atom_type_symbol
_atom_type_description
_atom_type_scat_dispersion_real
_atom_type_scat_dispersion_imag
_atom_type_scat_source
C C 0.0033 0.0016 'International Tables Vol C Tables 4.2.6.8 and 6.1.1.4'
H H 0.0000 0.0000 'International Tables Vol C Tables 4.2.6.8 and 6.1.1.4'
N N 0.0061 0.0033 'International Tables Vol C Tables 4.2.6.8 and 6.1.1.4'
O O 0.0106 0.0060 'International Tables Vol C Tables 4.2.6.8 and 6.1.1.4'
P P 0.1023 0.0942 'International Tables Vol C Tables 4.2.6.8 and 6.1.1.4'
Cl Cl 0.1484 0.1585 'International Tables Vol C Tables 4.2.6.8 and 6.1.1.4'
Co Co 0.3494 0.9721 'International Tables Vol C Tables 4.2.6.8 and 6.1.1.4'

loop_
_geom_angle_atom_site_label_1
_geom_angle_atom_site_label_2
_geom_angle_atom_site_label_3
_geom_angle
_geom_angle_site_symmetry_1
_geom_angle_site_symmetry_3
_geom_angle_publ_flag
N Co Cl2 112.83(6) . . ?
N Co Cl1 115.06(6) . . ?
Cl2 Co Cl1 113.28(3) . . ?
N Co P 93.24(6) . . ?
Cl2 Co P 107.01(3) . . ?
Cl1 Co P 113.57(3) . . ?
O2 P C7 105.04(9) . . ?
O2 P C13 98.87(10) . . ?
C7 P C13 105.03(10) . . ?
O2 P Co 107.65(6) . . ?
C7 P Co 116.46(8) . . ?
C13 P Co 121.32(8) . . ?
C2 O1 C3 106.20(19) . . ?
C1 O2 P 118.43(14) . . ?
C2 N C4 108.41(18) . . ?
C2 N Co 125.32(16) . . ?
C4 N Co 125.80(15) . . ?
O2 C1 C2 112.24(19) . . ?
O2 C1 H1A 109.2 . . ?
C2 C1 H1A 109.2 . . ?
O2 C1 H1B 109.2 . . ?
C2 C1 H1B 109.2 . . ?
H1A C1 H1B 107.9 . . ?
N C2 O1 117.9(2) . . ?
N C2 C1 127.53(19) . . ?
O1 C2 C1 114.51(19) . . ?
O1 C3 C4 105.5(2) . . ?
O1 C3 H3A 110.6 . . ?
C4 C3 H3A 110.6 . . ?
O1 C3 H3B 110.6 . . ?
C4 C3 H3B 110.6 . . ?
H3A C3 H3B 108.8 . . ?
N C4 C5 108.4(2) . . ?
N C4 C6 110.5(2) . . ?
C5 C4 C6 111.8(3) . . ?
N C4 C3 101.7(2) . . ?
C5 C4 C3 111.4(2) . . ?
C6 C4 C3 112.5(2) . . ?
C4 C5 H5A 109.5 . . ?
C4 C5 H5B 109.5 . . ?
H5A C5 H5B 109.5 . . ?
C4 C5 H5C 109.5 . . ?
H5A C5 H5C 109.5 . . ?
H5B C5 H5C 109.5 . . ?
C4 C6 H6A 109.5 . . ?
C4 C6 H6B 109.5 . . ?
H6A C6 H6B 109.5 . . ?
C4 C6 H6C 109.5 . . ?
H6A C6 H6C 109.5 . . ?
H6B C6 H6C 109.5 . . ?
C8 C7 C12 119.6(2) . . ?
C8 C7 P 122.91(17) . . ?
C12 C7 P 117.47(18) . . ?
C9 C8 C7 119.7(2) . . ?
C9 C8 H8 120.1 . . ?
C7 C8 H8 120.1 . . ?
C10 C9 C8 119.8(2) . . ?
C10 C9 H9 120.1 . . ?
C8 C9 H9 120.1 . . ?
C11 C10 C9 120.9(2) . . ?
C11 C10 H10 119.5 . . ?
C9 C10 H10 119.5 . . ?
C10 C11 C12 119.8(2) . . ?
C10 C11 H11 120.1 . . ?
C12 C11 H11 120.1 . . ?
C11 C12 C7 120.1(2) . . ?
C11 C12 H12 120.0 . . ?
C7 C12 H12 120.0 . . ?
C18 C13 C14 120.1(2) . . ?
C18 C13 P 118.4(2) . . ?
C14 C13 P 121.51(19) . . ?
C13 C14 C15 119.7(3) . . ?
C13 C14 H14 120.1 . . ?
C15 C14 H14 120.1 . . ?
C16 C15 C14 119.6(3) . . ?
C16 C15 H15 120.2 . . ?
C14 C15 H15 120.2 . . ?
C17 C16 C15 120.6(3) . . ?
C17 C16 H16 119.7 . . ?
C15 C16 H16 119.7 . . ?
C16 C17 C18 120.1(3) . . ?
C16 C17 H17 119.9 . . ?
C18 C17 H17 119.9 . . ?
C17 C18 C13 120.0(3) . . ?
C17 C18 H18 120.0 . . ?
C13 C18 H18 120.0 . . ?

loop_
_geom_bond_atom_site_label_1
_geom_bond_atom_site_label_2
_geom_bond_distance
_geom_bond_site_symmetry_2
_geom_bond_publ_flag
Co N 2.0073(18) . ?
Co Cl2 2.2139(7) . ?
Co Cl1 2.2242(7) . ?
Co P 2.3648(7) . ?
P O2 1.6300(15) . ?
P C7 1.806(2) . ?
P C13 1.810(2) . ?
O1 C2 1.337(3) . ?
O1 C3 1.456(3) . ?
O2 C1 1.441(3) . ?
N C2 1.272(3) . ?
N C4 1.502(3) . ?
C1 C2 1.500(3) . ?
C1 H1A 0.9900 . ?
C1 H1B 0.9900 . ?
C3 C4 1.538(4) . ?
C3 H3A 0.9900 . ?
C3 H3B 0.9900 . ?
C4 C5 1.504(4) . ?
C4 C6 1.504(4) . ?
C5 H5A 0.9800 . ?
C5 H5B 0.9800 . ?
C5 H5C 0.9800 . ?
C6 H6A 0.9800 . ?
C6 H6B 0.9800 . ?
C6 H6C 0.9800 . ?
C7 C8 1.395(3) . ?
C7 C12 1.396(3) . ?
C8 C9 1.383(3) . ?
C8 H8 0.9500 . ?
C9 C10 1.380(4) . ?
C9 H9 0.9500 . ?
C10 C11 1.377(4) . ?
C10 H10 0.9500 . ?
C11 C12 1.378(3) . ?
C11 H11 0.9500 . ?
C12 H12 0.9500 . ?
C13 C18 1.383(3) . ?
C13 C14 1.384(3) . ?
C14 C15 1.389(3) . ?
C14 H14 0.9500 . ?
C15 C16 1.382(4) . ?
C15 H15 0.9500 . ?
C16 C17 1.369(5) . ?
C16 H16 0.9500 . ?
C17 C18 1.378(4) . ?
C17 H17 0.9500 . ?
C18 H18 0.9500 . ?

loop_
_geom_torsion_atom_site_label_1
_geom_torsion_atom_site_label_2
_geom_torsion_atom_site_label_3
_geom_torsion_atom_site_label_4
_geom_torsion
_geom_torsion_site_symmetry_1
_geom_torsion_site_symmetry_2
_geom_torsion_site_symmetry_3
_geom_torsion_site_symmetry_4
_geom_torsion_publ_flag
N Co P O2 -5.37(8) . . . . ?
Cl2 Co P O2 109.70(6) . . . . ?
Cl1 Co P O2 -124.54(6) . . . . ?
N Co P C7 -122.92(10) . . . . ?
Cl2 Co P C7 -7.85(9) . . . . ?
Cl1 Co P C7 117.91(8) . . . . ?
N Co P C13 107.15(10) . . . . ?
Cl2 Co P C13 -137.78(9) . . . . ?
Cl1 Co P C13 -12.02(9) . . . . ?
C7 P O2 C1 86.45(17) . . . . ?
C13 P O2 C1 -165.27(17) . . . . ?
Co P O2 C1 -38.27(17) . . . . ?
Cl2 Co N C2 -84.39(19) . . . . ?
Cl1 Co N C2 143.53(17) . . . . ?
P Co N C2 25.59(19) . . . . ?
Cl2 Co N C4 86.78(18) . . . . ?
Cl1 Co N C4 -45.31(19) . . . . ?
P Co N C4 -163.24(17) . . . . ?
P O2 C1 C2 71.9(2) . . . . ?
C4 N C2 O1 1.8(3) . . . . ?
Co N C2 O1 174.27(15) . . . . ?
C4 N C2 C1 -175.2(2) . . . . ?
Co N C2 C1 -2.7(3) . . . . ?
C3 O1 C2 N -4.8(3) . . . . ?
C3 O1 C2 C1 172.5(2) . . . . ?
O2 C1 C2 N -51.2(3) . . . . ?
O2 C1 C2 O1 131.71(19) . . . . ?
C2 O1 C3 C4 5.5(3) . . . . ?
C2 N C4 C5 119.3(2) . . . . ?
Co N C4 C5 -53.1(3) . . . . ?
C2 N C4 C6 -117.8(2) . . . . ?
Co N C4 C6 69.8(3) . . . . ?
C2 N C4 C3 1.8(3) . . . . ?
Co N C4 C3 -170.57(19) . . . . ?
O1 C3 C4 N -4.4(3) . . . . ?
O1 C3 C4 C5 -119.7(3) . . . . ?
O1 C3 C4 C6 113.8(3) . . . . ?
O2 P C7 C8 13.1(2) . . . . ?
C13 P C7 C8 -90.7(2) . . . . ?
Co P C7 C8 132.03(17) . . . . ?
O2 P C7 C12 -166.18(18) . . . . ?
C13 P C7 C12 90.1(2) . . . . ?
Co P C7 C12 -47.2(2) . . . . ?
C12 C7 C8 C9 -0.6(3) . . . . ?
P C7 C8 C9 -179.85(18) . . . . ?
C7 C8 C9 C10 -0.1(4) . . . . ?
C8 C9 C10 C11 0.3(4) . . . . ?
C9 C10 C11 C12 0.2(4) . . . . ?
C10 C11 C12 C7 -0.9(4) . . . . ?
C8 C7 C12 C11 1.1(4) . . . . ?
P C7 C12 C11 -179.60(19) . . . . ?
O2 P C13 C18 154.77(19) . . . . ?
C7 P C13 C18 -96.9(2) . . . . ?
Co P C13 C18 37.8(2) . . . . ?
O2 P C13 C14 -23.7(2) . . . . ?
C7 P C13 C14 84.6(2) . . . . ?
Co P C13 C14 -140.74(18) . . . . ?
C18 C13 C14 C15 -0.4(4) . . . . ?
P C13 C14 C15 178.1(2) . . . . ?
C13 C14 C15 C16 0.4(4) . . . . ?
C14 C15 C16 C17 0.1(4) . . . . ?
C15 C16 C17 C18 -0.6(5) . . . . ?
C16 C17 C18 C13 0.6(4) . . . . ?
C14 C13 C18 C17 -0.1(4) . . . . ?
P C13 C18 C17 -178.6(2) . . . . ?
